data_7219239
loop_
_publ_author_name
'Batisai, Eustina'
'Smith, Vincent J.'
'Bourne, Susan A.'
'B\'athori, Nikoletta B.'

_publ_section_title
;
 Solid state structures of p-cresol revisited
;
_journal_issue 28
_journal_name_full CrystEngComm
_journal_page_first 5134
_journal_paper_doi 10.1039/C4CE02334J
_journal_volume 17
_journal_year 2015
_chemical_formula_sum 'C7 H8 O'
_chemical_formula_weight 108.13
_chemical_name_systematic p-cresol
_space_group_IT_number 14
_symmetry_cell_setting monoclinic
_symmetry_space_group_name_Hall '-P 2yn'
_symmetry_space_group_name_H-M 'P 1 21/n 1'
_atom_sites_solution_hydrogens geom
_atom_sites_solution_primary direct
_atom_sites_solution_secondary difmap
_audit_creation_method SHELXL-97
_audit_update_record
;
2014-10-07 deposited with the CCDC.
2015-01-05 downloaded from the CCDC.
;
_cell_angle_alpha 90.00
_cell_angle_beta 98.8320(10)
_cell_angle_gamma 90.00
_cell_formula_units_Z 8
_cell_length_a 5.6775(3)
_cell_length_b 11.7141(7)
_cell_length_c 18.3172(11)
_cell_measurement_reflns_used 2143
_cell_measurement_temperature 173(2)
_cell_measurement_theta_max 26.48
_cell_measurement_theta_min 2.07
_cell_volume 1203.77(12)
_computing_structure_refinement 'SHELXL-97 (Sheldrick, 1997)'
_computing_structure_solution 'SHELXS-97 (Sheldrick, 1990)'
_diffrn_ambient_temperature 173(2)
_diffrn_measured_fraction_theta_full 0.997
_diffrn_measured_fraction_theta_max 0.997
_diffrn_radiation_monochromator graphite
_diffrn_radiation_source 'fine-focus sealed tube'
_diffrn_radiation_type MoK\a
_diffrn_radiation_wavelength 0.71073
_diffrn_reflns_av_R_equivalents 0.0197
_diffrn_reflns_av_sigmaI/netI 0.0168
_diffrn_reflns_limit_h_max 6
_diffrn_reflns_limit_h_min -7
_diffrn_reflns_limit_k_max 14
_diffrn_reflns_limit_k_min -14
_diffrn_reflns_limit_l_max 22
_diffrn_reflns_limit_l_min -17
_diffrn_reflns_number 8636
_diffrn_reflns_theta_full 26.48
_diffrn_reflns_theta_max 26.48
_diffrn_reflns_theta_min 2.07
_exptl_absorpt_coefficient_mu 0.078
_exptl_absorpt_correction_type none
_exptl_crystal_colour colourless
_exptl_crystal_density_diffrn 1.193
_exptl_crystal_density_method 'not measured'
_exptl_crystal_description block
_exptl_crystal_F_000 464
_exptl_crystal_recrystallization_method 'Re-crystallisation from solvent: chloroform'
_exptl_crystal_size_max 0.20
_exptl_crystal_size_mid 0.20
_exptl_crystal_size_min 0.20
_refine_diff_density_max 0.733
_refine_diff_density_min -0.561
_refine_diff_density_rms 0.049
_refine_ls_extinction_method none
_refine_ls_goodness_of_fit_ref 1.054
_refine_ls_hydrogen_treatment noref
_refine_ls_matrix_type full
_refine_ls_number_parameters 145
_refine_ls_number_reflns 2479
_refine_ls_number_restraints 0
_refine_ls_restrained_S_all 1.054
_refine_ls_R_factor_all 0.0666
_refine_ls_R_factor_gt 0.0589
_refine_ls_shift/su_max 0.000
_refine_ls_shift/su_mean 0.000
_refine_ls_structure_factor_coef Fsqd
_refine_ls_weighting_details 'calc w=1/[\s^2^(Fo^2^)+(0.0561P)^2^+0.8939P] where P=(Fo^2^+2Fc^2^)/3'
_refine_ls_weighting_scheme calc
_refine_ls_wR_factor_gt 0.1413
_refine_ls_wR_factor_ref 0.1484
_reflns_number_gt 2143
_reflns_number_total 2479
_reflns_threshold_expression >2sigma(I)
_cod_data_source_file c4ce02334j2.cif
_cod_data_source_block formI
_cod_depositor_comments 'Adding full bibliography for 7219239--7219240.cif.'
_cod_original_sg_symbol_H-M p21/n
_cod_database_code 7219239

loop_
_symmetry_equiv_pos_as_xyz
'x, y, z'
'-x+1/2, y+1/2, -z+1/2'
'-x, -y, -z'
'x-1/2, -y-1/2, z-1/2'

loop_
_atom_site_label
_atom_site_type_symbol
_atom_site_fract_x
_atom_site_fract_y
_atom_site_fract_z
_atom_site_U_iso_or_equiv
_atom_site_adp_type
_atom_site_occupancy
_atom_site_symmetry_multiplicity
_atom_site_calc_flag
_atom_site_refinement_flags
O9 O -0.0158(3) 0.48678(12) 0.60543(7) 0.0442(4) Uani 1 1 d .
H9 H -0.1280 0.4464 0.5710 0.053 Uiso 1 1 calc R
C13 C 0.4633(3) 0.25940(15) 0.72554(9) 0.0328(4) Uani 1 1 d .
C10 C 0.1389(3) 0.41015(15) 0.64520(9) 0.0322(4) Uani 1 1 d .
C3 C 0.5534(4) 0.73100(17) 0.50035(10) 0.0426(5) Uani 1 1 d .
H3 H 0.5877 0.6815 0.4623 0.051 Uiso 1 1 calc R
C14 C 0.5175(3) 0.37454(16) 0.71909(10) 0.0380(4) Uani 1 1 d .
H14 H 0.6677 0.4022 0.7424 0.046 Uiso 1 1 calc R
C12 C 0.2416(3) 0.22218(15) 0.69068(10) 0.0359(4) Uani 1 1 d .
H12 H 0.2001 0.1440 0.6943 0.043 Uiso 1 1 calc R
C5 C 0.6433(3) 0.90263(15) 0.57287(9) 0.0346(4) Uani 1 1 d .
C4 C 0.6883(3) 0.82805(17) 0.51786(10) 0.0407(4) Uani 1 1 d .
H4 H 0.8158 0.8442 0.4914 0.049 Uiso 1 1 calc R
C11 C 0.0792(3) 0.29619(15) 0.65079(10) 0.0354(4) Uani 1 1 d .
H11 H -0.0713 0.2689 0.6276 0.042 Uiso 1 1 calc R
C15 C 0.3582(3) 0.44965(16) 0.67963(10) 0.0379(4) Uani 1 1 d .
H15 H 0.3990 0.5279 0.6761 0.045 Uiso 1 1 calc R
C2 C 0.3693(3) 0.70666(17) 0.53847(10) 0.0414(5) Uani 1 1 d .
C6 C 0.4563(3) 0.87601(17) 0.61049(10) 0.0393(4) Uani 1 1 d .
H6 H 0.4213 0.9255 0.6485 0.047 Uiso 1 1 calc R
C7 C 0.3191(3) 0.77848(19) 0.59373(10) 0.0442(5) Uani 1 1 d .
H7 H 0.1919 0.7615 0.6201 0.053 Uiso 1 1 calc R
C16 C 0.6388(4) 0.17870(18) 0.76865(11) 0.0430(5) Uani 1 1 d .
H16A H 0.7836 0.2206 0.7889 0.065 Uiso 0.50 1 calc PR
H16B H 0.6792 0.1179 0.7359 0.065 Uiso 0.50 1 calc PR
H16C H 0.5677 0.1451 0.8092 0.065 Uiso 0.50 1 calc PR
H16D H 0.5701 0.1018 0.7671 0.065 Uiso 0.50 1 calc PR
H16E H 0.6745 0.2044 0.8201 0.065 Uiso 0.50 1 calc PR
H16F H 0.7859 0.1773 0.7468 0.065 Uiso 0.50 1 calc PR
C8 C 0.7922(4) 1.00840(18) 0.59045(12) 0.0523(6) Uani 1 1 d .
H8A H 0.9144 1.0121 0.5581 0.078 Uiso 0.50 1 calc PR
H8B H 0.8692 1.0058 0.6421 0.078 Uiso 0.50 1 calc PR
H8C H 0.6900 1.0761 0.5826 0.078 Uiso 0.50 1 calc PR
H8D H 0.7347 1.0505 0.6304 0.078 Uiso 0.50 1 calc PR
H8E H 0.7798 1.0569 0.5464 0.078 Uiso 0.50 1 calc PR
H8F H 0.9591 0.9866 0.6059 0.078 Uiso 0.50 1 calc PR
O1 O 0.2416(3) 0.60802(15) 0.51863(9) 0.0720(6) Uani 1 1 d .
H1 H 0.1088 0.6042 0.5444 0.086 Uiso 1 1 calc R

loop_
_atom_site_aniso_label
_atom_site_aniso_U_11
_atom_site_aniso_U_22
_atom_site_aniso_U_33
_atom_site_aniso_U_23
_atom_site_aniso_U_13
_atom_site_aniso_U_12
O9 0.0507(8) 0.0441(8) 0.0367(7) 0.0011(6) 0.0034(6) 0.0072(6)
C13 0.0365(9) 0.0340(9) 0.0297(8) -0.0009(7) 0.0109(7) -0.0023(7)
C10 0.0385(9) 0.0322(9) 0.0270(8) -0.0020(7) 0.0082(7) -0.0018(7)
C3 0.0489(11) 0.0411(10) 0.0367(9) -0.0075(8) 0.0035(8) -0.0053(9)
C14 0.0365(9) 0.0380(10) 0.0388(9) -0.0039(8) 0.0030(7) -0.0087(8)
C12 0.0411(9) 0.0289(9) 0.0393(9) -0.0002(7) 0.0108(7) -0.0079(7)
C5 0.0351(9) 0.0328(9) 0.0331(9) 0.0020(7) -0.0037(7) -0.0059(7)
C4 0.0365(9) 0.0487(11) 0.0376(9) -0.0018(8) 0.0082(7) -0.0096(8)
C11 0.0345(9) 0.0357(9) 0.0361(9) -0.0039(7) 0.0060(7) -0.0088(7)
C15 0.0441(10) 0.0287(9) 0.0409(10) -0.0027(7) 0.0067(8) -0.0097(8)
C2 0.0468(11) 0.0403(10) 0.0322(9) 0.0078(8) -0.0099(8) -0.0183(8)
C6 0.0361(9) 0.0486(11) 0.0321(9) -0.0053(8) 0.0016(7) 0.0018(8)
C7 0.0315(9) 0.0668(14) 0.0337(9) 0.0076(9) 0.0033(7) -0.0132(9)
C16 0.0437(10) 0.0429(11) 0.0431(10) 0.0039(8) 0.0089(8) 0.0020(9)
C8 0.0588(13) 0.0420(11) 0.0511(12) 0.0006(9) -0.0072(10) -0.0182(10)
O1 0.0884(13) 0.0637(11) 0.0540(9) 0.0145(8) -0.0205(9) -0.0495(10)

loop_
_atom_type_symbol
_atom_type_description
_atom_type_scat_dispersion_real
_atom_type_scat_dispersion_imag
_atom_type_scat_source
C C 0.0033 0.0016 'International Tables Vol C Tables 4.2.6.8 and 6.1.1.4'
H H 0.0000 0.0000 'International Tables Vol C Tables 4.2.6.8 and 6.1.1.4'
O O 0.0106 0.0060 'International Tables Vol C Tables 4.2.6.8 and 6.1.1.4'

loop_
_geom_angle_atom_site_label_1
_geom_angle_atom_site_label_2
_geom_angle_atom_site_label_3
_geom_angle
C10 O9 H9 109.5
C12 C13 C14 117.44(17)
C12 C13 C16 121.53(16)
C14 C13 C16 121.03(17)
O9 C10 C11 121.46(16)
O9 C10 C15 118.47(16)
C11 C10 C15 120.07(17)
C2 C3 C4 119.42(18)
C2 C3 H3 120.3
C4 C3 H3 120.3
C15 C14 C13 121.67(17)
C15 C14 H14 119.2
C13 C14 H14 119.2
C11 C12 C13 121.77(16)
C11 C12 H12 119.1
C13 C12 H12 119.1
C4 C5 C6 117.38(16)
C4 C5 C8 120.88(18)
C6 C5 C8 121.73(18)
C3 C4 C5 122.01(17)
C3 C4 H4 119.0
C5 C4 H4 119.0
C10 C11 C12 119.38(17)
C10 C11 H11 120.3
C12 C11 H11 120.3
C14 C15 C10 119.67(17)
C14 C15 H15 120.2
C10 C15 H15 120.2
C3 C2 C7 120.37(17)
C3 C2 O1 116.69(19)
C7 C2 O1 122.94(19)
C5 C6 C7 121.38(17)
C5 C6 H6 119.3
C7 C6 H6 119.3
C2 C7 C6 119.44(17)
C2 C7 H7 120.3
C6 C7 H7 120.3
C13 C16 H16A 109.5
C13 C16 H16B 109.5
H16A C16 H16B 109.5
C13 C16 H16C 109.5
H16A C16 H16C 109.5
H16B C16 H16C 109.5
C13 C16 H16D 109.5
H16A C16 H16D 141.1
H16B C16 H16D 56.3
H16C C16 H16D 56.3
C13 C16 H16E 109.5
H16A C16 H16E 56.3
H16B C16 H16E 141.1
H16C C16 H16E 56.3
H16D C16 H16E 109.5
C13 C16 H16F 109.5
H16A C16 H16F 56.3
H16B C16 H16F 56.3
H16C C16 H16F 141.1
H16D C16 H16F 109.5
H16E C16 H16F 109.5
C5 C8 H8A 109.5
C5 C8 H8B 109.5
H8A C8 H8B 109.5
C5 C8 H8C 109.5
H8A C8 H8C 109.5
H8B C8 H8C 109.5
C5 C8 H8D 109.5
H8A C8 H8D 141.1
H8B C8 H8D 56.3
H8C C8 H8D 56.3
C5 C8 H8E 109.5
H8A C8 H8E 56.3
H8B C8 H8E 141.1
H8C C8 H8E 56.3
H8D C8 H8E 109.5
C5 C8 H8F 109.5
H8A C8 H8F 56.3
H8B C8 H8F 56.3
H8C C8 H8F 141.1
H8D C8 H8F 109.5
H8E C8 H8F 109.5
C2 O1 H1 109.5

loop_
_geom_bond_atom_site_label_1
_geom_bond_atom_site_label_2
_geom_bond_distance
O9 C10 1.383(2)
O9 H9 0.9500
C13 C12 1.391(2)
C13 C14 1.393(3)
C13 C16 1.506(3)
C10 C11 1.385(2)
C10 C15 1.386(2)
C3 C2 1.373(3)
C3 C4 1.381(3)
C3 H3 0.9500
C14 C15 1.383(3)
C14 H14 0.9500
C12 C11 1.389(3)
C12 H12 0.9500
C5 C4 1.387(3)
C5 C6 1.387(3)
C5 C8 1.507(3)
C4 H4 0.9500
C11 H11 0.9500
C15 H15 0.9500
C2 C7 1.379(3)
C2 O1 1.383(2)
C6 C7 1.390(3)
C6 H6 0.9500
C7 H7 0.9500
C16 H16A 0.9800
C16 H16B 0.9800
C16 H16C 0.9800
C16 H16D 0.9800
C16 H16E 0.9800
C16 H16F 0.9800
C8 H8A 0.9800
C8 H8B 0.9800
C8 H8C 0.9800
C8 H8D 0.9800
C8 H8E 0.9800
C8 H8F 0.9800
O1 H1 0.9500

loop_
_geom_hbond_atom_site_label_D
_geom_hbond_atom_site_label_H
_geom_hbond_atom_site_label_A
_geom_hbond_distance_DH
_geom_hbond_distance_HA
_geom_hbond_distance_DA
_geom_hbond_angle_DHA
_geom_hbond_site_symmetry_A
O9 H9 O1 0.95 1.79 2.673(2) 153.8 3_566
O1 H1 O9 0.95 1.97 2.719(2) 134.1 .
